data_4344720
loop_
_publ_author_name
'Dash, Subhashree P.'
'Majumder, Sudarshana'
'Banerjee, Atanu'
'Carvalho, M Fernanda N N'
'Ad\~ao, Pedro'
'Pessoa, Jo\~ao Costa'
'Brzezinski, Krzysztof'
'Garribba, Eugenio'
'Reuter, Hans'
'Dinda, Rupam'

_publ_section_title
;
 Chemistry of Monomeric and Dinuclear Non-Oxido Vanadium(IV) and
 Oxidovanadium(V) Aroylazine Complexes: Exploring Solution Behavior.
;
_journal_issue 3
_journal_name_full 'Inorganic chemistry'
_journal_page_first 1165
_journal_page_last 1182
_journal_paper_doi 10.1021/acs.inorgchem.5b02346
_journal_volume 55
_journal_year 2016
_chemical_formula_moiety 'C34 H24 N4 O9 V2, C0.5 H Cl'
_chemical_formula_sum 'C34.5 H25 Cl N4 O9 V2'
_chemical_formula_weight 776.92
_space_group_IT_number 2
_symmetry_cell_setting triclinic
_symmetry_space_group_name_Hall '-P 1'
_symmetry_space_group_name_H-M 'P -1'
_atom_sites_solution_hydrogens geom
_atom_sites_solution_primary direct
_atom_sites_solution_secondary difmap
_audit_creation_method SHELXL-97
_cell_angle_alpha 99.9444(13)
_cell_angle_beta 108.6135(16)
_cell_angle_gamma 103.0069(14)
_cell_formula_units_Z 2
_cell_length_a 10.39154(19)
_cell_length_b 12.21149(18)
_cell_length_c 13.8273(2)
_cell_measurement_reflns_used 51068
_cell_measurement_temperature 100(2)
_cell_measurement_theta_max 72.864
_cell_measurement_theta_min 3.471
_cell_volume 1562.34(5)
_computing_cell_refinement 'CrysAlis PRO'
_computing_data_collection 'CrysAlis PRO'
_computing_data_reduction 'CrysAlis PRO'
_computing_molecular_graphics OLEX2
_computing_publication_material SHELXL
_computing_structure_refinement SHELXL
_computing_structure_solution SHELXD
_diffrn_ambient_temperature 100(2)
_diffrn_detector_area_resol_mean 10.4052
_diffrn_measured_fraction_theta_full 0.995
_diffrn_measured_fraction_theta_max 0.995
_diffrn_measurement_device_type 'SuperNova, Dual, Mo at zero, Atlas'
_diffrn_measurement_method '\w scans'
_diffrn_radiation_monochromator mirror
_diffrn_radiation_source 'SuperNova (Cu) X-ray Source'
_diffrn_radiation_type CuK\a
_diffrn_radiation_wavelength 1.54184
_diffrn_reflns_av_R_equivalents 0.0589
_diffrn_reflns_av_sigmaI/netI 0.0206
_diffrn_reflns_limit_h_max 12
_diffrn_reflns_limit_h_min -12
_diffrn_reflns_limit_k_max 15
_diffrn_reflns_limit_k_min -15
_diffrn_reflns_limit_l_max 17
_diffrn_reflns_limit_l_min -17
_diffrn_reflns_number 69016
_diffrn_reflns_theta_full 72.88
_diffrn_reflns_theta_max 72.88
_diffrn_reflns_theta_min 3.50
_exptl_absorpt_coefficient_mu 6.373
_exptl_absorpt_correction_T_max 1.00000
_exptl_absorpt_correction_T_min 0.23541
_exptl_absorpt_correction_type multi-scan
_exptl_absorpt_process_details '(CrysAlis PRO)'
_exptl_crystal_colour black
_exptl_crystal_density_diffrn 1.651
_exptl_crystal_density_method 'not measured'
_exptl_crystal_description prism
_exptl_crystal_F_000 790
_exptl_crystal_size_max 0.23
_exptl_crystal_size_mid 0.18
_exptl_crystal_size_min 0.15
_refine_diff_density_max 0.735
_refine_diff_density_min -1.226
_refine_diff_density_rms 0.140
_refine_ls_extinction_method none
_refine_ls_goodness_of_fit_ref 1.058
_refine_ls_hydrogen_treatment constr
_refine_ls_matrix_type full
_refine_ls_number_parameters 471
_refine_ls_number_reflns 6187
_refine_ls_number_restraints 6
_refine_ls_restrained_S_all 1.058
_refine_ls_R_factor_all 0.0455
_refine_ls_R_factor_gt 0.0452
_refine_ls_shift/su_max 0.001
_refine_ls_shift/su_mean 0.000
_refine_ls_structure_factor_coef Fsqd
_refine_ls_weighting_details 'calc w=1/[\s^2^(Fo^2^)+(0.0828P)^2^+1.5492P] where P=(Fo^2^+2Fc^2^)/3'
_refine_ls_weighting_scheme calc
_refine_ls_wR_factor_gt 0.1181
_refine_ls_wR_factor_ref 0.1185
_reflns_number_gt 6104
_reflns_number_total 6187
_reflns_threshold_expression >2sigma(I)
_cod_data_source_file ic5b02346_si_007.cif
_cod_data_source_block exp_1786
_cod_depositor_comments
;
The following automatic conversions were performed:

data name '_iucr_refine_instruction_details' was replaced with
'_iucr_refine_instructions_details' as specified in the replacement
file 'data/replacement-values/replacement_tags.lst'.

Automatic conversion script
Id: cif_correct_tags 9268 2022-04-12 08:56:07Z antanas 
;
_cod_original_cell_volume 1562.34(4)
_cod_original_formula_sum 'C34.50 H25 Cl N4 O9 V2'
_cod_database_code 4344720

loop_
_symmetry_equiv_pos_as_xyz
'x, y, z'
'-x, -y, -z'

loop_
_atom_site_label
_atom_site_type_symbol
_atom_site_fract_x
_atom_site_fract_y
_atom_site_fract_z
_atom_site_U_iso_or_equiv
_atom_site_adp_type
_atom_site_occupancy
_atom_site_symmetry_multiplicity
_atom_site_calc_flag
_atom_site_refinement_flags
_atom_site_disorder_assembly
_atom_site_disorder_group
V1 V 0.33358(3) 0.75995(3) 0.26132(2) 0.00422(11) Uani 1 1 d . . .
V2 V 0.50077(3) 0.82368(3) 0.13046(2) 0.00432(11) Uani 1 1 d . . .
O1 O 0.33888(15) 0.88708(12) 0.35662(11) 0.0069(3) Uani 1 1 d . . .
O1A O 0.19129(17) 0.56598(13) -0.09416(12) 0.0144(3) Uani 1 1 d . . .
O2 O 0.27076(15) 0.67419(12) 0.11172(11) 0.0071(3) Uani 1 1 d . . .
O2A O 0.16074(16) 1.07709(13) 0.03729(11) 0.0105(3) Uani 1 1 d . . .
O3 O 0.31993(15) 0.66154(12) 0.32200(11) 0.0096(3) Uani 1 1 d . . .
O4 O 0.50754(14) 0.78842(12) 0.25453(11) 0.0069(3) Uani 1 1 d . . .
O5 O 0.51002(15) 0.69599(12) 0.04739(11) 0.0077(3) Uani 1 1 d . . .
O6 O 0.37867(15) 0.91385(12) 0.16285(11) 0.0067(3) Uani 1 1 d . . .
O7 O 0.64748(15) 0.91907(12) 0.15705(11) 0.0096(3) Uani 1 1 d . . .
N1 N 0.12020(18) 0.75086(14) 0.19356(12) 0.0053(3) Uani 1 1 d . . .
N2 N 0.05386(18) 0.70629(14) 0.08381(12) 0.0068(3) Uani 1 1 d . . .
N3 N 0.38280(17) 0.84544(14) -0.01482(13) 0.0058(3) Uani 1 1 d . . .
N4 N 0.28770(18) 0.90990(14) -0.01304(13) 0.0070(3) Uani 1 1 d . . .
C1 C 0.2500(2) 0.88668(16) 0.40930(15) 0.0060(4) Uani 1 1 d . . .
C2 C 0.1034(2) 0.83450(16) 0.35693(15) 0.0060(4) Uani 1 1 d . . .
C3 C 0.0138(2) 0.83073(17) 0.41856(15) 0.0064(4) Uani 1 1 d . . .
C4 C -0.1324(2) 0.76452(18) 0.37712(16) 0.0091(4) Uani 1 1 d . . .
H4A H -0.1754 0.7205 0.3051 0.011 Uiso 1 1 calc R . .
C5 C -0.2128(2) 0.76294(19) 0.43918(16) 0.0112(4) Uani 1 1 d . . .
H5 H -0.3107 0.7192 0.4093 0.013 Uiso 1 1 calc R . .
C6 C -0.1510(2) 0.82556(19) 0.54661(17) 0.0119(4) Uani 1 1 d . . .
H6 H -0.2075 0.8251 0.5888 0.014 Uiso 1 1 calc R . .
C7 C -0.0094(2) 0.88710(18) 0.59022(16) 0.0099(4) Uani 1 1 d . . .
H7 H 0.0320 0.9283 0.6630 0.012 Uiso 1 1 calc R . .
C8 C 0.0764(2) 0.89026(17) 0.52828(15) 0.0071(4) Uani 1 1 d . . .
C9 C 0.2239(2) 0.95144(17) 0.57453(15) 0.0086(4) Uani 1 1 d . . .
H9 H 0.2639 0.9952 0.6466 0.010 Uiso 1 1 calc R . .
C10 C 0.3097(2) 0.94871(17) 0.51764(15) 0.0079(4) Uani 1 1 d . . .
H10 H 0.4089 0.9882 0.5506 0.009 Uiso 1 1 calc R . .
C11 C 0.0445(2) 0.79208(16) 0.24178(15) 0.0061(4) Uani 1 1 d . . .
C12 C -0.0955(2) 0.80524(19) 0.17658(16) 0.0103(4) Uani 1 1 d . . .
H12A H -0.0811 0.8496 0.1262 0.016 Uiso 1 1 calc R . .
H12B H -0.1329 0.8467 0.2233 0.016 Uiso 1 1 calc R . .
H12C H -0.1636 0.7280 0.1378 0.016 Uiso 1 1 calc R . .
C13 C 0.1406(2) 0.66449(16) 0.04979(15) 0.0057(4) Uani 1 1 d . . .
C14A C 0.0936(2) 0.60388(16) -0.06151(15) 0.0070(4) Uani 1 1 d . . .
C15A C -0.0322(2) 0.5777(2) -0.14304(17) 0.0145(4) Uani 1 1 d . . .
H15A H -0.1164 0.5947 -0.1413 0.017 Uiso 1 1 calc R . .
C16A C -0.0101(3) 0.5180(2) -0.23377(17) 0.0229(6) Uani 1 1 d U . .
H16A H -0.0782 0.4869 -0.3041 0.027 Uiso 1 1 calc R . .
C17A C 0.1241(3) 0.51493(19) -0.19978(19) 0.0195(5) Uani 1 1 d . . .
H17A H 0.1670 0.4815 -0.2436 0.023 Uiso 1 1 calc R . .
C18 C 0.5250(2) 0.67424(16) -0.04593(15) 0.0060(4) Uani 1 1 d . . .
C19 C 0.4685(2) 0.72810(16) -0.12372(15) 0.0064(4) Uani 1 1 d . . .
C20 C 0.4941(2) 0.70335(17) -0.22164(15) 0.0069(4) Uani 1 1 d . . .
C21 C 0.4677(2) 0.76864(17) -0.29718(16) 0.0094(4) Uani 1 1 d . . .
H21 H 0.4336 0.8334 -0.2838 0.011 Uiso 1 1 calc R . .
C22 C 0.4908(2) 0.73947(18) -0.38999(16) 0.0118(4) Uani 1 1 d . . .
H22 H 0.4705 0.7834 -0.4403 0.014 Uiso 1 1 calc R . .
C23 C 0.5438(2) 0.64567(19) -0.41092(16) 0.0132(4) Uani 1 1 d . . .
H23 H 0.5563 0.6247 -0.4760 0.016 Uiso 1 1 calc R . .
C24 C 0.5776(2) 0.58458(18) -0.33691(17) 0.0116(4) Uani 1 1 d . . .
H24 H 0.6161 0.5226 -0.3502 0.014 Uiso 1 1 calc R . .
C25 C 0.5556(2) 0.61290(17) -0.24056(16) 0.0089(4) Uani 1 1 d . . .
C26 C 0.5985(2) 0.55358(17) -0.16185(16) 0.0093(4) Uani 1 1 d . . .
H26 H 0.6349 0.4905 -0.1765 0.011 Uiso 1 1 calc R . .
C27 C 0.5883(2) 0.58538(17) -0.06562(16) 0.0081(4) Uani 1 1 d . . .
H27 H 0.6234 0.5483 -0.0121 0.010 Uiso 1 1 calc R . .
C28 C 0.3732(2) 0.79507(16) -0.11016(15) 0.0058(4) Uani 1 1 d . . .
C29 C 0.2504(2) 0.79740(17) -0.20349(15) 0.0084(4) Uani 1 1 d . . .
H29A H 0.1621 0.7758 -0.1901 0.013 Uiso 1 1 calc R . .
H29B H 0.2420 0.7419 -0.2672 0.013 Uiso 1 1 calc R . .
H29C H 0.2671 0.8760 -0.2138 0.013 Uiso 1 1 calc R . .
C30 C 0.2974(2) 0.94493(16) 0.08350(15) 0.0063(4) Uani 1 1 d . . .
C31A C 0.2213(2) 1.02340(17) 0.11107(15) 0.0067(4) Uani 1 1 d . . .
C32A C 0.2012(2) 1.06000(17) 0.20240(16) 0.0083(4) Uani 1 1 d . . .
H32A H 0.2328 1.0360 0.2654 0.010 Uiso 1 1 calc R . .
C33A C 0.1235(2) 1.14146(18) 0.18453(16) 0.0101(4) Uani 1 1 d . . .
H33A H 0.0927 1.1826 0.2333 0.012 Uiso 1 1 calc R . .
C34A C 0.1021(2) 1.14870(18) 0.08457(17) 0.0121(4) Uani 1 1 d . . .
H34A H 0.0528 1.1972 0.0516 0.014 Uiso 1 1 calc R . .
Cl1 Cl 0.1349(5) 0.5164(5) -0.4693(4) 0.0592(15) Uani 0.50 1 d P A -1
Cl2 Cl -0.1714(5) 0.4783(3) -0.5365(4) 0.0389(8) Uani 0.50 1 d P A -1
C35 C -0.0013(6) 0.5726(5) -0.4814(5) 0.0291(12) Uani 0.50 1 d P A -1
H35A H 0.0054 0.6290 -0.5244 0.035 Uiso 0.50 1 calc PR A -1
H35B H 0.0125 0.6172 -0.4100 0.035 Uiso 0.50 1 calc PR A -1

loop_
_atom_site_aniso_label
_atom_site_aniso_U_11
_atom_site_aniso_U_22
_atom_site_aniso_U_33
_atom_site_aniso_U_23
_atom_site_aniso_U_13
_atom_site_aniso_U_12
V1 0.00303(18) 0.00657(18) 0.00339(17) 0.00113(13) 0.00034(13) 0.00347(13)
V2 0.00319(19) 0.00630(18) 0.00379(18) 0.00103(12) 0.00058(13) 0.00334(13)
O1 0.0040(7) 0.0094(6) 0.0061(6) 0.0003(5) 0.0014(5) 0.0016(5)
O1A 0.0186(8) 0.0138(7) 0.0149(8) 0.0020(6) 0.0102(7) 0.0081(6)
O2 0.0062(7) 0.0094(6) 0.0052(6) 0.0002(5) 0.0010(5) 0.0044(5)
O2A 0.0169(8) 0.0125(7) 0.0066(7) 0.0039(5) 0.0040(6) 0.0122(6)
O3 0.0099(7) 0.0105(7) 0.0093(7) 0.0039(5) 0.0030(6) 0.0050(6)
O4 0.0046(7) 0.0101(6) 0.0064(6) 0.0023(5) 0.0007(5) 0.0046(5)
O5 0.0091(7) 0.0099(7) 0.0061(6) 0.0031(5) 0.0032(5) 0.0054(5)
O6 0.0065(7) 0.0096(6) 0.0063(6) 0.0025(5) 0.0023(5) 0.0066(5)
O7 0.0062(7) 0.0121(7) 0.0112(7) 0.0036(5) 0.0031(6) 0.0038(5)
N1 0.0062(8) 0.0057(7) 0.0027(7) 0.0006(6) 0.0000(6) 0.0021(6)
N2 0.0064(8) 0.0092(8) 0.0025(7) -0.0006(6) -0.0006(6) 0.0030(6)
N3 0.0059(8) 0.0054(7) 0.0067(8) 0.0012(6) 0.0019(6) 0.0035(6)
N4 0.0069(8) 0.0078(8) 0.0086(8) 0.0026(6) 0.0026(6) 0.0063(6)
C1 0.0076(10) 0.0064(8) 0.0065(9) 0.0029(7) 0.0030(8) 0.0053(7)
C2 0.0064(9) 0.0080(9) 0.0049(9) 0.0022(7) 0.0014(7) 0.0051(7)
C3 0.0073(9) 0.0082(9) 0.0056(9) 0.0030(7) 0.0023(7) 0.0054(7)
C4 0.0083(10) 0.0120(9) 0.0058(9) 0.0015(7) 0.0009(8) 0.0039(8)
C5 0.0066(10) 0.0167(10) 0.0112(10) 0.0052(8) 0.0029(8) 0.0049(8)
C6 0.0141(11) 0.0174(10) 0.0101(10) 0.0063(8) 0.0083(8) 0.0081(8)
C7 0.0133(10) 0.0132(9) 0.0063(9) 0.0027(7) 0.0047(8) 0.0081(8)
C8 0.0093(10) 0.0080(9) 0.0053(9) 0.0025(7) 0.0022(8) 0.0051(7)
C9 0.0107(10) 0.0095(9) 0.0036(8) 0.0001(7) 0.0005(7) 0.0038(7)
C10 0.0057(9) 0.0091(9) 0.0060(9) 0.0008(7) -0.0006(7) 0.0017(7)
C11 0.0072(9) 0.0050(8) 0.0056(9) 0.0015(7) 0.0017(7) 0.0017(7)
C12 0.0070(10) 0.0186(10) 0.0058(9) 0.0024(8) 0.0006(7) 0.0077(8)
C13 0.0060(9) 0.0045(8) 0.0058(9) 0.0013(7) 0.0011(7) 0.0012(7)
C14A 0.0081(10) 0.0057(8) 0.0077(9) 0.0011(7) 0.0041(8) 0.0019(7)
C15A 0.0075(10) 0.0227(11) 0.0076(9) 0.0044(8) -0.0005(8) -0.0014(8)
C16A 0.0318(14) 0.0170(11) 0.0047(10) -0.0031(8) 0.0019(9) -0.0096(10)
C17A 0.0338(14) 0.0113(10) 0.0150(11) -0.0010(8) 0.0159(10) 0.0032(9)
C18 0.0029(9) 0.0067(8) 0.0069(9) -0.0002(7) 0.0014(7) 0.0010(7)
C19 0.0045(9) 0.0059(8) 0.0068(9) -0.0003(7) 0.0010(7) 0.0010(7)
C20 0.0055(9) 0.0067(9) 0.0073(9) -0.0001(7) 0.0020(7) 0.0015(7)
C21 0.0104(10) 0.0092(9) 0.0085(9) 0.0010(7) 0.0035(8) 0.0037(8)
C22 0.0135(10) 0.0135(10) 0.0081(9) 0.0032(8) 0.0038(8) 0.0038(8)
C23 0.0156(11) 0.0158(10) 0.0083(9) -0.0006(8) 0.0069(8) 0.0042(8)
C24 0.0125(10) 0.0109(9) 0.0120(10) -0.0012(8) 0.0066(8) 0.0049(8)
C25 0.0070(9) 0.0083(9) 0.0099(9) -0.0006(7) 0.0033(8) 0.0013(7)
C26 0.0088(10) 0.0071(9) 0.0136(10) 0.0012(7) 0.0053(8) 0.0047(7)
C27 0.0070(9) 0.0076(9) 0.0107(9) 0.0030(7) 0.0031(8) 0.0038(7)
C28 0.0059(9) 0.0044(8) 0.0057(9) 0.0010(7) 0.0013(7) 0.0004(7)
C29 0.0075(10) 0.0104(9) 0.0069(9) 0.0014(7) 0.0007(8) 0.0054(7)
C30 0.0035(9) 0.0052(8) 0.0083(9) 0.0009(7) 0.0004(7) 0.0013(7)
C31A 0.0061(9) 0.0065(8) 0.0072(9) 0.0022(7) 0.0005(7) 0.0037(7)
C32A 0.0082(9) 0.0097(9) 0.0085(9) 0.0028(7) 0.0025(8) 0.0059(7)
C33A 0.0117(10) 0.0122(9) 0.0104(9) 0.0030(7) 0.0052(8) 0.0092(8)
C34A 0.0158(11) 0.0129(9) 0.0110(10) 0.0026(8) 0.0041(8) 0.0127(8)
Cl1 0.041(3) 0.111(3) 0.0195(11) -0.0049(12) -0.0082(14) 0.055(2)
Cl2 0.0253(19) 0.0364(11) 0.0309(11) -0.0004(7) -0.0149(11) 0.0082(10)
C35 0.022(3) 0.022(2) 0.036(3) 0.010(2) 0.002(2) 0.003(2)

loop_
_atom_type_symbol
_atom_type_description
_atom_type_scat_dispersion_real
_atom_type_scat_dispersion_imag
_atom_type_scat_source
C C 0.0181 0.0091 'International Tables Vol C Tables 4.2.6.8 and 6.1.1.4'
H H 0.0000 0.0000 'International Tables Vol C Tables 4.2.6.8 and 6.1.1.4'
N N 0.0311 0.0180 'International Tables Vol C Tables 4.2.6.8 and 6.1.1.4'
O O 0.0492 0.0322 'International Tables Vol C Tables 4.2.6.8 and 6.1.1.4'
V V 0.0687 2.1097 'International Tables Vol C Tables 4.2.6.8 and 6.1.1.4'
Cl Cl 0.3639 0.7018 'International Tables Vol C Tables 4.2.6.8 and 6.1.1.4'

loop_
_geom_angle_atom_site_label_1
_geom_angle_atom_site_label_2
_geom_angle_atom_site_label_3
_geom_angle
O3 V1 O4 106.52(7)
O3 V1 O1 102.11(7)
O4 V1 O1 106.45(6)
O3 V1 O2 104.65(7)
O4 V1 O2 83.38(6)
O1 V1 O2 147.41(6)
O3 V1 N1 99.91(7)
O4 V1 N1 149.08(6)
O1 V1 N1 82.88(6)
O2 V1 N1 74.53(6)
O3 V1 V2 133.58(5)
O4 V1 V2 35.37(4)
O1 V1 V2 112.62(5)
O2 V1 V2 58.65(4)
N1 V1 V2 113.72(5)
O7 V2 O5 104.21(7)
O7 V2 O4 105.97(7)
O5 V2 O4 105.97(6)
O7 V2 O6 104.18(7)
O5 V2 O6 146.55(6)
O4 V2 O6 82.66(6)
O7 V2 N3 99.72(7)
O5 V2 N3 82.97(6)
O4 V2 N3 149.44(6)
O6 V2 N3 75.14(6)
O7 V2 V1 132.26(5)
O5 V2 V1 111.70(5)
O4 V2 V1 34.81(4)
O6 V2 V1 58.18(4)
N3 V2 V1 114.64(5)
C1 O1 V1 124.74(12)
C17A O1A C14A 106.06(18)
C13 O2 V1 116.91(12)
C34A O2A C31A 106.05(15)
V1 O4 V2 109.81(7)
C18 O5 V2 133.53(13)
C30 O6 V2 116.79(12)
C11 N1 N2 115.97(16)
C11 N1 V1 126.64(13)
N2 N1 V1 117.09(12)
C13 N2 N1 107.85(16)
C28 N3 N4 114.74(16)
C28 N3 V2 128.42(14)
N4 N3 V2 116.31(12)
C30 N4 N3 108.86(16)
O1 C1 C2 121.02(17)
O1 C1 C10 117.32(17)
C2 C1 C10 121.49(18)
C1 C2 C3 118.62(17)
C1 C2 C11 119.22(17)
C3 C2 C11 122.05(18)
C4 C3 C8 117.67(18)
C4 C3 C2 123.49(18)
C8 C3 C2 118.72(18)
C5 C4 C3 121.28(18)
C5 C4 H4A 119.4
C3 C4 H4A 119.4
C4 C5 C6 120.50(19)
C4 C5 H5 119.7
C6 C5 H5 119.7
C7 C6 C5 119.89(19)
C7 C6 H6 120.1
C5 C6 H6 120.1
C6 C7 C8 120.94(19)
C6 C7 H7 119.5
C8 C7 H7 119.5
C9 C8 C7 120.72(18)
C9 C8 C3 119.67(18)
C7 C8 C3 119.60(18)
C10 C9 C8 121.37(18)
C10 C9 H9 119.3
C8 C9 H9 119.3
C9 C10 C1 119.60(18)
C9 C10 H10 120.2
C1 C10 H10 120.2
N1 C11 C2 119.29(18)
N1 C11 C12 119.13(17)
C2 C11 C12 121.32(17)
C11 C12 H12A 109.5
C11 C12 H12B 109.5
H12A C12 H12B 109.5
C11 C12 H12C 109.5
H12A C12 H12C 109.5
H12B C12 H12C 109.5
N2 C13 O2 122.92(17)
N2 C13 C14A 119.44(18)
O2 C13 C14A 117.64(17)
C15A C14A O1A 111.24(18)
C15A C14A C13 131.7(2)
O1A C14A C13 117.05(17)
C14A C15A C16A 104.6(2)
C14A C15A H15A 127.7
C16A C15A H15A 127.7
C17A C16A C15A 107.0(2)
C17A C16A H16A 126.5
C15A C16A H16A 126.5
C16A C17A O1A 111.1(2)
C16A C17A H17A 124.5
O1A C17A H17A 124.5
O5 C18 C19 121.42(18)
O5 C18 C27 116.56(17)
C19 C18 C27 121.73(18)
C18 C19 C28 119.41(17)
C18 C19 C20 118.13(18)
C28 C19 C20 122.04(17)
C21 C20 C25 117.78(18)
C21 C20 C19 123.44(18)
C25 C20 C19 118.69(18)
C22 C21 C20 120.94(19)
C22 C21 H21 119.5
C20 C21 H21 119.5
C21 C22 C23 120.8(2)
C21 C22 H22 119.6
C23 C22 H22 119.6
C24 C23 C22 119.65(19)
C24 C23 H23 120.2
C22 C23 H23 120.2
C23 C24 C25 120.77(19)
C23 C24 H24 119.6
C25 C24 H24 119.6
C26 C25 C24 120.32(19)
C26 C25 C20 119.85(18)
C24 C25 C20 119.81(19)
C27 C26 C25 121.24(19)
C27 C26 H26 119.4
C25 C26 H26 119.4
C26 C27 C18 119.59(19)
C26 C27 H27 120.2
C18 C27 H27 120.2
N3 C28 C19 120.60(18)
N3 C28 C29 117.80(18)
C19 C28 C29 121.22(17)
C28 C29 H29A 109.5
C28 C29 H29B 109.5
H29A C29 H29B 109.5
C28 C29 H29C 109.5
H29A C29 H29C 109.5
H29B C29 H29C 109.5
N4 C30 O6 122.67(18)
N4 C30 C31A 121.18(18)
O6 C30 C31A 116.14(17)
C32A C31A O2A 110.37(17)
C32A C31A C30 131.45(19)
O2A C31A C30 118.12(17)
C31A C32A C33A 106.21(18)
C31A C32A H32A 126.9
C33A C32A H32A 126.9
C34A C33A C32A 106.39(18)
C34A C33A H33A 126.8
C32A C33A H33A 126.8
C33A C34A O2A 110.98(18)
C33A C34A H34A 124.5
O2A C34A H34A 124.5
Cl1 C35 Cl2 118.2(4)
Cl1 C35 H35A 107.8
Cl2 C35 H35A 107.8
Cl1 C35 H35B 107.8
Cl2 C35 H35B 107.8
H35A C35 H35B 107.1

loop_
_geom_bond_atom_site_label_1
_geom_bond_atom_site_label_2
_geom_bond_distance
V1 O3 1.5862(14)
V1 O4 1.7984(14)
V1 O1 1.8325(14)
V1 O2 1.9708(14)
V1 N1 2.0818(17)
V1 V2 2.9636(4)
V2 O7 1.5847(14)
V2 O5 1.8109(14)
V2 O4 1.8235(14)
V2 O6 1.9607(14)
V2 N3 2.0899(17)
O1 C1 1.347(2)
O1A C17A 1.359(3)
O1A C14A 1.371(3)
O2 C13 1.316(2)
O2A C34A 1.364(2)
O2A C31A 1.369(2)
O5 C18 1.337(2)
O6 C30 1.326(2)
N1 C11 1.309(3)
N1 N2 1.397(2)
N2 C13 1.299(3)
N3 C28 1.317(3)
N3 N4 1.399(2)
N4 C30 1.293(3)
C1 C2 1.397(3)
C1 C10 1.416(3)
C2 C3 1.448(3)
C2 C11 1.459(3)
C3 C4 1.422(3)
C3 C8 1.425(3)
C4 C5 1.375(3)
C4 H4A 0.9500
C5 C6 1.408(3)
C5 H5 0.9500
C6 C7 1.368(3)
C6 H6 0.9500
C7 C8 1.419(3)
C7 H7 0.9500
C8 C9 1.418(3)
C9 C10 1.367(3)
C9 H9 0.9500
C10 H10 0.9500
C11 C12 1.508(3)
C12 H12A 0.9800
C12 H12B 0.9800
C12 H12C 0.9800
C13 C14A 1.456(3)
C14A C15A 1.353(3)
C15A C16A 1.450(3)
C15A H15A 0.9500
C16A C17A 1.333(4)
C16A H16A 0.9500
C17A H17A 0.9500
C18 C19 1.396(3)
C18 C27 1.421(3)
C19 C28 1.454(3)
C19 C20 1.456(3)
C20 C21 1.416(3)
C20 C25 1.422(3)
C21 C22 1.381(3)
C21 H21 0.9500
C22 C23 1.404(3)
C22 H22 0.9500
C23 C24 1.371(3)
C23 H23 0.9500
C24 C25 1.420(3)
C24 H24 0.9500
C25 C26 1.420(3)
C26 C27 1.364(3)
C26 H26 0.9500
C27 H27 0.9500
C28 C29 1.508(3)
C29 H29A 0.9800
C29 H29B 0.9800
C29 H29C 0.9800
C30 C31A 1.448(3)
C31A C32A 1.361(3)
C32A C33A 1.422(3)
C32A H32A 0.9500
C33A C34A 1.350(3)
C33A H33A 0.9500
C34A H34A 0.9500
Cl1 C35 1.681(7)
Cl2 C35 1.718(7)
C35 H35A 0.9900
C35 H35B 0.9900
